data_7110361
loop_
_publ_author_name
'Luo, Bing'
'Young Jr., Victor G.'
'Gladfelter, Wayne L.'

_publ_section_title
;
 Syntheses and structures of quinuclidine-stabilized four- and
 five-coordinate mono- and di-chlorogallane
;
_journal_issue 2
_journal_name_full 'Chemical Communications'
_journal_page_first 123
_journal_paper_doi 10.1039/a807169a
_journal_year 1999
_chemical_compound_source 'B. Luo / Prof. W. Gladfelter'
_chemical_formula_sum 'C7 H14 Cl2 Ga N'
_chemical_formula_weight 252.81
_chemical_name_common 98152a
_chemical_name_systematic
; 
 ? 
;
_space_group_IT_number 57
_symmetry_cell_setting orthorhombic
_symmetry_space_group_name_Hall '-P 2c 2b'
_symmetry_space_group_name_H-M 'P b c m'
_atom_sites_solution_hydrogens geom
_atom_sites_solution_primary direct
_atom_sites_solution_secondary difmap
_audit_creation_method SHELXL
_cell_angle_alpha 90.00
_cell_angle_beta 90.00
_cell_angle_gamma 90.00
_cell_formula_units_Z 4
_cell_length_a 6.0102(2)
_cell_length_b 15.8808(3)
_cell_length_c 10.7925(3)
_cell_measurement_temperature 173(2)
_cell_volume 1030.11(5)
_computing_structure_refinement 'SHELXL-93 (Sheldrick, 1993)'
_computing_structure_solution 'SHELXS-86 (Sheldrick, 1990)'
_diffrn_ambient_temperature 173(2)
_diffrn_radiation_monochromator graphite
_diffrn_radiation_source 'fine-focus sealed tube'
_diffrn_radiation_type MoK\a
_diffrn_radiation_wavelength 0.71073
_diffrn_reflns_av_R_equivalents 0.0315
_diffrn_reflns_av_sigmaI/netI 0.0216
_diffrn_reflns_limit_h_max 7
_diffrn_reflns_limit_h_min 0
_diffrn_reflns_limit_k_max 18
_diffrn_reflns_limit_k_min 0
_diffrn_reflns_limit_l_max 12
_diffrn_reflns_limit_l_min 0
_diffrn_reflns_number 6030
_diffrn_reflns_theta_max 24.98
_diffrn_reflns_theta_min 2.57
_exptl_absorpt_coefficient_mu 3.132
_exptl_absorpt_correction_T_max 1.000
_exptl_absorpt_correction_T_min 0.515
_exptl_absorpt_correction_type 'SADABS (Sheldrick, 1996)'
_exptl_crystal_colour Colorless
_exptl_crystal_density_diffrn 1.630
_exptl_crystal_description Plate
_exptl_crystal_F_000 512
_exptl_crystal_size_max 0.38
_exptl_crystal_size_mid 0.24
_exptl_crystal_size_min 0.05
_refine_diff_density_max 1.149
_refine_diff_density_min -0.587
_refine_diff_density_rms 0.082
_refine_ls_extinction_method none
_refine_ls_goodness_of_fit_all 1.152
_refine_ls_goodness_of_fit_obs 1.172
_refine_ls_matrix_type full
_refine_ls_number_parameters 60
_refine_ls_number_reflns 962
_refine_ls_number_restraints 0
_refine_ls_restrained_S_all 1.152
_refine_ls_restrained_S_obs 1.172
_refine_ls_R_factor_all 0.0407
_refine_ls_R_factor_obs 0.0338
_refine_ls_shift/esd_max -0.001
_refine_ls_shift/esd_mean 0.000
_refine_ls_structure_factor_coef Fsqd
_refine_ls_weighting_details 'w=1/[\s^2^(Fo^2^)+(0.0347P)^2^+1.4984P] where P=(Fo^2^+2Fc^2^)/3'
_refine_ls_weighting_scheme calc
_refine_ls_wR_factor_all 0.0840
_refine_ls_wR_factor_obs 0.0802
_reflns_number_observed 853
_reflns_number_total 962
_reflns_observed_criterion >2sigma(I)
_cod_data_source_file 807169Asup1.cif
_cod_data_source_block 98152a
_cod_depositor_comments
;
The following automatic conversions were performed:

'_symmetry_cell_setting' value 'Orthorhombic' changed to
'orthorhombic' according to
/home/saulius/struct/CIF-dictionaries/cif_core.dic dictionary named
'cif_core.dic' version 2.4.2 from 2011-04-26.

Automatic conversion script
Id: cif_fix_values 1891 2012-01-12 08:04:46Z andrius 

The following automatic conversions were performed:

'_refine_ls_weighting_scheme' value 'calc
w=1/[\s^2^(Fo^2^)+(0.0347P)^2^+1.4984P] where P=(Fo^2^+2Fc^2^)/3' was
changed to 'calc'. New tag '_refine_ls_weighting_details' was
created. The value of the new tag was set to
'w=1/[\s^2^(Fo^2^)+(0.0347P)^2^+1.4984P] where P=(Fo^2^+2Fc^2^)/3'.

Automatic conversion script
Id: cif_fix_values 3143 2015-03-26 13:38:13Z robertas 
;
_cod_original_sg_symbol_H-M Pbcm
_cod_database_code 7110361

loop_
_symmetry_equiv_pos_as_xyz
'x, y, z'
'-x, -y, z+1/2'
'-x, y+1/2, -z+1/2'
'x, -y+1/2, -z'
'-x, -y, -z'
'x, y, -z-1/2'
'x, -y-1/2, z-1/2'
'-x, y-1/2, z'

loop_
_atom_site_aniso_label
_atom_site_aniso_U_11
_atom_site_aniso_U_22
_atom_site_aniso_U_33
_atom_site_aniso_U_23
_atom_site_aniso_U_13
_atom_site_aniso_U_12
Ga1 0.0394(3) 0.0219(3) 0.0426(3) 0.000 0.000 -0.0003(2)
Cl1 0.0855(8) 0.0402(5) 0.0316(5) -0.0105(4) 0.0071(5) -0.0183(5)
N1 0.024(2) 0.023(2) 0.023(2) 0.000 0.000 -0.0018(14)
C1 0.043(2) 0.032(2) 0.035(2) 0.0043(15) 0.013(2) -0.0028(15)
C2 0.038(2) 0.031(2) 0.061(2) 0.017(2) 0.006(2) -0.003(2)
C3 0.034(3) 0.022(2) 0.062(3) 0.000 0.000 0.003(2)
C4 0.026(2) 0.035(2) 0.043(3) 0.000 0.000 0.007(2)
C5 0.024(2) 0.033(2) 0.050(3) 0.000 0.000 -0.003(2)

loop_
_atom_site_label
_atom_site_type_symbol
_atom_site_fract_x
_atom_site_fract_y
_atom_site_fract_z
_atom_site_U_iso_or_equiv
_atom_site_thermal_displace_type
_atom_site_occupancy
_atom_site_calc_flag
_atom_site_refinement_flags
Ga1 Ga 0.65812(9) 0.58354(3) 0.7500 0.0346(2) Uani 1 d S
H1 H 0.3851(81) 0.5987(33) 0.7500 0.042 Uiso 1 d S
Cl1 Cl 0.8324(2) 0.62991(6) 0.91401(8) 0.0524(3) Uani 1 d .
N1 N 0.7269(6) 0.4592(2) 0.7500 0.0234(7) Uani 1 d S
C1 C 0.6238(6) 0.4198(2) 0.8629(3) 0.0365(8) Uani 1 d .
H1A H 0.4619(6) 0.4314(2) 0.8634(3) 0.044 Uiso 1 calc R
H1B H 0.6890(6) 0.4453(2) 0.9383(3) 0.044 Uiso 1 calc R
C2 C 0.6624(6) 0.3247(2) 0.8650(4) 0.0436(9) Uani 1 d .
H2A H 0.7472(6) 0.3090(2) 0.9402(4) 0.052 Uiso 1 calc R
H2B H 0.5178(6) 0.2949(2) 0.8671(4) 0.052 Uiso 1 calc R
C3 C 0.7916(8) 0.2989(3) 0.7500 0.0391(12) Uani 1 d S
H3A H 0.8169(8) 0.2366(3) 0.7500 0.047 Uiso 1 calc SR
C4 C 1.0144(8) 0.3454(3) 0.7500 0.0347(10) Uani 1 d S
H4A H 1.0987(8) 0.3301(3) 0.8221 0.042 Uiso 1 d R
C5 C 0.9704(7) 0.4408(3) 0.7500 0.0355(11) Uani 1 d S
H5A H 1.0376(7) 0.4656(3) 0.8220 0.043 Uiso 1 d R

loop_
_atom_type_symbol
_atom_type_description
_atom_type_scat_dispersion_real
_atom_type_scat_dispersion_imag
_atom_type_scat_source
C C 0.0033 0.0016 'International Tables Vol C Tables 4.2.6.8 and 6.1.1.4'
H H 0.0000 0.0000 'International Tables Vol C Tables 4.2.6.8 and 6.1.1.4'
N N 0.0061 0.0033 'International Tables Vol C Tables 4.2.6.8 and 6.1.1.4'
Cl Cl 0.1484 0.1585 'International Tables Vol C Tables 4.2.6.8 and 6.1.1.4'
Ga Ga 0.2307 1.6083 'International Tables Vol C Tables 4.2.6.8 and 6.1.1.4'

loop_
_geom_angle_atom_site_label_1
_geom_angle_atom_site_label_2
_geom_angle_atom_site_label_3
_geom_angle
_geom_angle_site_symmetry_1
_geom_angle_site_symmetry_3
N1 Ga1 Cl1 103.40(6) . .
N1 Ga1 Cl1 103.40(6) . 6_557
Cl1 Ga1 Cl1 108.24(6) . 6_557
N1 Ga1 H1 110.2(18) . .
Cl1 Ga1 H1 115.2(8) . .
Cl1 Ga1 H1 115.2(8) 6_557 .
C5 N1 C1 108.8(2) . 6_557
C5 N1 C1 108.8(2) . .
C1 N1 C1 108.3(3) 6_557 .
C5 N1 Ga1 113.2(3) . .
C1 N1 Ga1 108.8(2) 6_557 .
C1 N1 Ga1 108.9(2) . .
N1 C1 C2 111.1(3) . .
N1 C1 H1A 109.4(2) . .
C2 C1 H1A 109.4(2) . .
N1 C1 H1B 109.4(2) . .
C2 C1 H1B 109.4(2) . .
H1A C1 H1B 108.0 . .
C3 C2 C1 109.4(3) . .
C3 C2 H2A 109.8(2) . .
C1 C2 H2A 109.8(2) . .
C3 C2 H2B 109.8(2) . .
C1 C2 H2B 109.8(2) . .
H2A C2 H2B 108.2 . .
C2 C3 C2 109.4(4) 6_557 .
C2 C3 C4 108.5(3) 6_557 .
C2 C3 C4 108.5(3) . .
C2 C3 H3A 110.1(2) 6_557 .
C2 C3 H3A 110.1(2) . .
C4 C3 H3A 110.1(2) . .
C3 C4 C5 109.0(4) . .
C3 C4 H4A 109.88(12) . .
C5 C4 H4A 109.88(12) . .
N1 C5 C4 111.2(4) . .
N1 C5 H5A 109.39(11) . .
C4 C5 H5A 109.38(12) . .

loop_
_geom_bond_atom_site_label_1
_geom_bond_atom_site_label_2
_geom_bond_distance
_geom_bond_site_symmetry_2
Ga1 N1 2.017(3) .
Ga1 Cl1 2.1846(10) .
Ga1 Cl1 2.1847(10) 6_557
Ga1 H1 1.66(5) .
N1 C5 1.493(6) .
N1 C1 1.503(4) 6_557
N1 C1 1.504(4) .
C1 C2 1.529(5) .
C1 H1A 0.99 .
C1 H1B 0.99 .
C2 C3 1.520(5) .
C2 H2A 0.99 .
C2 H2B 0.99 .
C3 C2 1.520(5) 6_557
C3 C4 1.529(6) .
C3 H3A 1.00 .
C4 C5 1.537(6) .
C4 H4A 0.96 .
C5 H5A 0.96 .

loop_
_geom_torsion_atom_site_label_1
_geom_torsion_atom_site_label_2
_geom_torsion_atom_site_label_3
_geom_torsion_atom_site_label_4
_geom_torsion
_geom_torsion_site_symmetry_1
_geom_torsion_site_symmetry_4
Cl1 Ga1 N1 C5 -56.40(4) . .
Cl1 Ga1 N1 C5 56.40(4) 6_557 .
Cl1 Ga1 N1 C1 -177.5(2) . 6_557
Cl1 Ga1 N1 C1 -64.7(2) 6_557 6_557
Cl1 Ga1 N1 C1 64.7(2) . .
Cl1 Ga1 N1 C1 177.5(2) 6_557 .
C5 N1 C1 C2 -58.6(4) . .
C1 N1 C1 C2 59.5(4) 6_557 .
Ga1 N1 C1 C2 177.6(2) . .
N1 C1 C2 C3 -0.9(4) . .
C1 C2 C3 C2 -58.3(5) . 6_557
C1 C2 C3 C4 59.8(4) . .
C2 C3 C4 C5 59.4(3) 6_557 .
C2 C3 C4 C5 -59.4(3) . .
C1 N1 C5 C4 -58.9(2) 6_557 .
C1 N1 C5 C4 58.9(2) . .
Ga1 N1 C5 C4 180.0 . .
C3 C4 C5 N1 0.0 . .
